data_2237808
loop_
_publ_author_name
'Ballestero-Mart\'inez, Ernesto'
'Campos-Fern\'andez, Cristian Saul'
'Soto-Tellini, Victor Hugo'
'Gonzalez-Montiel, Simplicio'
'Mart\'inez-Otero, Diego'

_publ_section_title
;
 <i>catena</i>-Poly[[[diaquabis[1,2-bis(pyridin-4-yl)diazene]copper(II)]-\m-1,2-bis(pyridin-4-yl)diazene]
 bis(perchlorate)]
;
_journal_coeditor_code FB2274
_journal_issue 6
_journal_name_full 'Acta Crystallographica Section E'
_journal_page_first m317
_journal_page_last m318
_journal_paper_doi 10.1107/S1600536813012269
_journal_volume 69
_journal_year 2013
_chemical_formula_iupac '[Cu (C10 H8 N4)3 (H2 O)2] (Cl O4)2'
_chemical_formula_moiety 'C30 H2 Cu1 N12 O2 2+, 2(Cl O4 -)'
_chemical_formula_sum 'C30 H28 Cl2 Cu N12 O10'
_chemical_formula_weight 851.29
_chemical_name_systematic
'<i>catena</i>-Poly[[[diaquabis[1,2-bis(pyridin-4-yl)diazene]copper(II)]-\m-1,2-bis(pyridin-4-yl)diazene] bis(perchlorate)]'
_space_group_IT_number 15
_symmetry_cell_setting monoclinic
_symmetry_space_group_name_Hall '-C 2yc'
_symmetry_space_group_name_H-M 'C 1 2/c 1'
_atom_sites_solution_hydrogens difmap
_atom_sites_solution_primary direct
_atom_sites_solution_secondary difmap
_cell_angle_alpha 90.00
_cell_angle_beta 96.629(3)
_cell_angle_gamma 90.00
_cell_formula_units_Z 4
_cell_length_a 20.5028(6)
_cell_length_b 9.5882(4)
_cell_length_c 18.7797(6)
_cell_measurement_reflns_used 10880
_cell_measurement_temperature 293
_cell_measurement_theta_max 26.3143
_cell_measurement_theta_min 3.1210
_cell_volume 3667.1(2)
_computing_cell_refinement
;
<i>CrysAlis PRO</i> (Oxford Diffraction, 2009)
;
_computing_data_collection
;
<i>CrysAlis PRO</i> (Oxford Diffraction, 2009)
;
_computing_data_reduction
;
<i>CrysAlis PRO</i> (Oxford Diffraction, 2009)
;
_computing_molecular_graphics
;
<i>OLEX2</i> (Dolomanov <i>et al.</i>, 2009)
and <i>DIAMOND</i> (Brandenburg, 2010).
;
_computing_publication_material
;
<i>JANA2006</i> (Pet\<r\'i\<cek <i>et al.</i>, 2006)
and <i>PLATON</i> (Spek, 2009)
;
_computing_structure_refinement
;
<i>JANA2006</i> (Pet\<r\'i\<cek <i>et al.</i>, 2006)
;
_computing_structure_solution
;
<i>SHELXS97</i> (Sheldrick, 2008)
;
_diffrn_ambient_temperature 293
_diffrn_measured_fraction_theta_full 0.99
_diffrn_measured_fraction_theta_max 0.99
_diffrn_measurement_device 'four-cycle diffractometer'
_diffrn_measurement_device_type 'Oxford Diffraction Xcalibur Gemini'
_diffrn_measurement_method '\w scans'
_diffrn_radiation_monochromator graphite
_diffrn_radiation_source 'X-ray tube'
_diffrn_radiation_type 'Mo K\a'
_diffrn_radiation_wavelength 0.71073
_diffrn_reflns_av_R_equivalents 0.026
_diffrn_reflns_av_sigmaI/netI 0.0142
_diffrn_reflns_limit_h_max 25
_diffrn_reflns_limit_h_min -25
_diffrn_reflns_limit_k_max 11
_diffrn_reflns_limit_k_min -11
_diffrn_reflns_limit_l_max 23
_diffrn_reflns_limit_l_min -23
_diffrn_reflns_number 27735
_diffrn_reflns_theta_full 26.37
_diffrn_reflns_theta_max 26.37
_diffrn_reflns_theta_min 3.13
_diffrn_standards_number 0
_exptl_absorpt_coefficient_mu 0.814
_exptl_absorpt_correction_T_max 0.965
_exptl_absorpt_correction_T_min 0.951
_exptl_absorpt_correction_type analytical
_exptl_absorpt_process_details
;
[<i>CrysAlis PRO</i> (Oxford Diffraction, 2009) and
Clark & Reid (1995)]
;
_exptl_crystal_colour violet
_exptl_crystal_density_diffrn 1.541
_exptl_crystal_density_method 'not measured'
_exptl_crystal_description prism
_exptl_crystal_F_000 1740
_exptl_crystal_size_max 0.3833
_exptl_crystal_size_mid 0.3653
_exptl_crystal_size_min 0.2907
_refine_diff_density_max 0.76
_refine_diff_density_min -0.47
_refine_ls_extinction_method none
_refine_ls_goodness_of_fit_ref 2.67
_refine_ls_hydrogen_treatment mixed
_refine_ls_number_constraints 57
_refine_ls_number_parameters 373
_refine_ls_number_reflns 3738
_refine_ls_number_restraints 22
_refine_ls_R_factor_all 0.0571
_refine_ls_R_factor_gt 0.0427
_refine_ls_shift/su_max 0.0439
_refine_ls_shift/su_mean 0.0082
_refine_ls_structure_factor_coef Fsqd
_refine_ls_weighting_details w=1/(\s^2^(I)+0.0004I^2^)
_refine_ls_weighting_scheme sigma
_refine_ls_wR_factor_gt 0.1021
_refine_ls_wR_factor_ref 0.1063
_reflns_number_gt 2902
_reflns_number_total 3738
_reflns_threshold_expression I>3\s(I)
_cod_data_source_file fb2274.cif
_cod_data_source_block I
_cod_original_sg_symbol_H-M 'C 2/c'
_cod_original_formula_sum 'C30 H28 Cl2 Cu1 N12 O10'
_cod_database_code 2237808
_cod_database_fobs_code 2237808

loop_
_symmetry_equiv_pos_site_id
_symmetry_equiv_pos_as_xyz
1 x,y,z
2 -x,y,-z+1/2
3 -x,-y,-z
4 x,-y,z+1/2
5 x+1/2,y+1/2,z
6 -x+1/2,y+1/2,-z+1/2
7 -x+1/2,-y+1/2,-z
8 x+1/2,-y+1/2,z+1/2

loop_
_atom_site_type_symbol
_atom_site_label
_atom_site_fract_x
_atom_site_fract_y
_atom_site_fract_z
_atom_site_U_iso_or_equiv
_atom_site_adp_type
_atom_site_calc_flag
_atom_site_occupancy
_atom_site_symmetry_multiplicity
Cu Cu1 0.5 0.24717(4) 0.75 0.03398(14) Uani d 1 4
Cl Cl 0.54953(8) 0.75644(13) 0.60764(6) 0.0956(5) Uani d 1 8
N N2 0.56205(9) 0.25720(18) 0.67295(10) 0.0359(6) Uani d 1 8
N N1 0.57826(9) 0.24420(19) 0.82723(10) 0.0378(6) Uani d 1 8
C C15 0.68446(12) 0.2241(3) 0.93132(15) 0.0513(9) Uani d 1 8
C C1 0.58515(12) 0.3335(3) 0.88204(12) 0.0457(8) Uani d 1 8
H H1c1 0.553612 0.402415 0.884613 0.0548 Uiso d 1 8
C C2 0.63800(13) 0.3267(3) 0.93548(13) 0.0531(9) Uani d 1 8
H H1c2 0.641896 0.390084 0.973213 0.0637 Uiso d 1 8
N N3 0.67222(12) 0.3481(3) 0.50343(13) 0.0614(9) Uani d 1 8
C C5 0.55314(11) 0.1796(3) 0.61320(12) 0.0431(8) Uani d 1 8
H H1c5 0.521918 0.108841 0.610531 0.0517 Uiso d 1 8
N N6 0.74448(13) 0.2009(3) 0.98199(13) 0.0652(10) Uani d 1 8
C C6 0.58805(13) 0.1996(3) 0.55559(14) 0.0503(9) Uani d 1 8
H H1c6 0.580747 0.144085 0.514857 0.0604 Uiso d 1 8
C C9 0.60886(11) 0.3549(3) 0.67708(13) 0.0463(9) Uani d 1 8
H H1c9 0.61685 0.406885 0.718993 0.0556 Uiso d 1 8
C C4 0.62437(11) 0.1462(3) 0.82472(13) 0.0525(9) Uani d 1 8
H H1c4 0.620345 0.084669 0.7862 0.063 Uiso d 1 8
N N4 0.66166(12) 0.2783(3) 0.44975(14) 0.0626(9) Uani d 1 8
C C11 0.74683(13) 0.4261(3) 0.39990(14) 0.0571(10) Uani d 1 8
H H1c11 0.762209 0.46114 0.444894 0.0685 Uiso d 1 8
C C7 0.63456(12) 0.3057(3) 0.56043(14) 0.0485(9) Uani d 1 8
C C10 0.69675(13) 0.3311(3) 0.39178(14) 0.0525(10) Uani d 1 8
C C8 0.64559(12) 0.3817(3) 0.62202(14) 0.0534(10) Uani d 1 8
H H1c8 0.677626 0.450758 0.626648 0.064 Uiso d 1 8
C C3 0.67725(12) 0.1318(3) 0.87591(14) 0.0605(11) Uani d 1 8
H H1c3 0.707548 0.060508 0.872858 0.0726 Uiso d 1 8
N N5 0.75455(13) 0.4230(3) 0.27360(13) 0.0724(11) Uani d 1 8
C C12 0.77402(15) 0.4687(3) 0.33930(17) 0.0666(12) Uani d 1 8
H H1c12 0.80804 0.533335 0.345032 0.0799 Uiso d 1 8
C C13 0.70650(17) 0.3312(4) 0.26799(16) 0.0761(13) Uani d 1 8
H H1c13 0.69199 0.29756 0.222456 0.0913 Uiso d 1 8
C C14 0.67590(16) 0.2808(3) 0.32486(16) 0.0681(12) Uani d 1 8
H H1c14 0.642393 0.215145 0.317754 0.0817 Uiso d 1 8
O O2 0.5 -0.0034(3) 0.75 0.0688(12) Uani d 1 4
O O1 0.5 0.5102(3) 0.75 0.0725(12) Uani d 1 4
H H1o2 0.4866(17) -0.055(3) 0.7829(14) 0.1033 Uiso d 1 8
H H1o1 0.4862(18) 0.567(3) 0.7805(16) 0.1088 Uiso d 1 8
O O1a 0.5232(6) 0.8609(9) 0.5573(5) 0.161(7) Uani d 0.464(9) 8
O O2a 0.5038(5) 0.6425(9) 0.6076(7) 0.238(11) Uani d 0.464(9) 8
O O3a 0.5602(4) 0.8164(12) 0.6783(3) 0.195(5) Uani d 0.464(9) 8
O O4a 0.6109(2) 0.7059(14) 0.5874(5) 0.188(6) Uani d 0.464(9) 8
O O1b 0.4963(4) 0.8525(11) 0.6130(6) 0.148(4) Uani d 0.536(9) 8
O O2b 0.5246(5) 0.6320(6) 0.5712(6) 0.115(4) Uani d 0.536(9) 8
O O3b 0.5796(6) 0.7209(11) 0.6784(3) 0.195(6) Uani d 0.536(9) 8
O O4b 0.5976(5) 0.8204(13) 0.5679(6) 0.314(13) Uani d 0.536(9) 8

loop_
_atom_site_aniso_label
_atom_site_aniso_U_11
_atom_site_aniso_U_22
_atom_site_aniso_U_33
_atom_site_aniso_U_12
_atom_site_aniso_U_13
_atom_site_aniso_U_23
_atom_site_aniso_type_symbol
Cu1 0.0240(2) 0.0517(3) 0.0246(2) 0 -0.00415(14) 0 Cu
Cl 0.1544(12) 0.0710(8) 0.0605(6) -0.0011(9) 0.0092(7) 0.0064(6) Cl
N2 0.0294(9) 0.0468(12) 0.0306(10) -0.0027(8) -0.0006(8) 0.0010(9) N
N1 0.0280(9) 0.0549(12) 0.0288(10) 0.0006(9) -0.0047(8) -0.0017(9) N
C15 0.0304(13) 0.074(2) 0.0460(15) -0.0075(12) -0.0122(11) 0.0231(14) C
C1 0.0436(14) 0.0534(16) 0.0369(13) -0.0036(12) -0.0084(11) -0.0011(12) C
C2 0.0629(17) 0.0571(17) 0.0352(14) -0.0217(14) -0.0115(12) -0.0011(12) C
N3 0.0730(16) 0.0581(15) 0.0559(15) -0.0015(12) 0.0198(13) 0.0023(12) N
C5 0.0411(13) 0.0502(15) 0.0374(14) -0.0062(11) 0.0025(11) -0.0021(12) C
N6 0.0789(17) 0.0660(18) 0.0487(15) -0.0019(15) -0.0011(13) 0.0060(11) N
C6 0.0518(15) 0.0614(17) 0.0381(14) 0.0020(13) 0.0065(12) -0.0049(13) C
C9 0.0402(13) 0.0532(16) 0.0455(15) -0.0074(12) 0.0049(11) -0.0033(12) C
C4 0.0367(13) 0.079(2) 0.0399(14) 0.0137(13) -0.0047(11) -0.0051(13) C
N4 0.0620(16) 0.0761(18) 0.0512(15) -0.0010(12) 0.0131(12) 0.0004(13) N
C11 0.0693(18) 0.0577(17) 0.0465(16) 0.0105(15) 0.0160(14) -0.0007(13) C
C7 0.0470(15) 0.0539(15) 0.0472(16) 0.0044(13) 0.0167(12) 0.0134(13) C
C10 0.0548(16) 0.0570(18) 0.0488(16) 0.0103(13) 0.0197(13) 0.0080(13) C
C8 0.0500(15) 0.0526(17) 0.0596(17) -0.0114(12) 0.0149(13) 0.0005(13) C
C3 0.0384(14) 0.090(2) 0.0498(16) 0.0141(14) -0.0076(12) 0.0025(16) C
N5 0.0883(19) 0.0797(19) 0.0543(16) 0.0033(16) 0.0298(14) 0.0107(14) N
C12 0.0715(19) 0.0575(19) 0.075(2) 0.0012(15) 0.0260(17) 0.0043(16) C
C13 0.092(2) 0.093(3) 0.0451(18) 0.001(2) 0.0146(17) 0.0001(17) C
C14 0.068(2) 0.084(2) 0.0537(19) -0.0058(16) 0.0123(15) 0.0019(16) C
O2 0.093(2) 0.0504(18) 0.065(2) 0 0.0167(17) 0 O
O1 0.089(2) 0.0526(19) 0.078(2) 0 0.0163(17) 0 O
O1a 0.281(17) 0.078(7) 0.097(9) -0.032(9) -0.083(10) 0.037(7) O
O2a 0.35(2) 0.111(12) 0.283(19) 0.030(12) 0.177(17) 0.059(10) O
O3a 0.328(12) 0.178(10) 0.077(6) 0.159(9) 0.012(6) -0.026(6) O
O4a 0.253(8) 0.214(14) 0.116(7) 0.122(9) 0.096(7) 0.020(6) O
O1b 0.232(9) 0.091(5) 0.095(7) 0.042(6) -0.086(6) -0.032(5) O
O2b 0.112(5) 0.066(5) 0.177(10) -0.016(4) 0.051(7) -0.032(6) O
O3b 0.309(15) 0.148(9) 0.115(7) 0.023(9) -0.029(8) -0.006(6) O
O4b 0.57(3) 0.157(13) 0.270(19) -0.102(17) 0.26(2) -0.088(12) O

loop_
_atom_type_symbol
_atom_type_scat_Cromer_Mann_a1
_atom_type_scat_Cromer_Mann_a2
_atom_type_scat_Cromer_Mann_a3
_atom_type_scat_Cromer_Mann_a4
_atom_type_scat_Cromer_Mann_b1
_atom_type_scat_Cromer_Mann_b2
_atom_type_scat_Cromer_Mann_b3
_atom_type_scat_Cromer_Mann_b4
_atom_type_scat_Cromer_Mann_c
_atom_type_scat_dispersion_real
_atom_type_scat_dispersion_imag
_atom_type_scat_source
C 2.31 1.02 1.5886 0.865 20.843901 10.2075 0.5687 51.651199 0.2156 0.0033 0.0016 'International Tables Vol C tables 4.2.6.8 and 6.1.1.4'
H 0.493002 0.322912 0.140191 0.04081 10.5109 26.1257 3.14236 57.799702 0.003038 0.0000 0.0000 'International Tables Vol C tables 4.2.6.8 and 6.1.1.4'
Cl 11.4604 7.1964 6.2556 1.6455 0.0104 1.1662 18.5194 47.7784 -9.5574 0.1484 0.1585 'International Tables Vol C tables 4.2.6.8 and 6.1.1.4'
Cu 13.338 7.1676 5.6158 1.6735 3.5828 0.247 11.3966 64.812599 1.191 0.3201 1.2651 'International Tables Vol C tables 4.2.6.8 and 6.1.1.4'
N 12.2126 3.1322 2.0125 1.1663 0.0057 9.8933 28.997499 0.5826 -11.529 0.0061 0.0033 'International Tables Vol C tables 4.2.6.8 and 6.1.1.4'
O 3.0485 2.2868 1.5463 0.867 13.2771 5.7011 0.3239 32.908901 0.2508 0.0106 0.0060 'International Tables Vol C tables 4.2.6.8 and 6.1.1.4'

loop_
_geom_angle_atom_site_label_1
_geom_angle_atom_site_label_2
_geom_angle_atom_site_label_3
_geom_angle_site_symmetry_1
_geom_angle_site_symmetry_3
_geom_angle
N2 Cu1 N2 . 2_656 174.58(7)
N2 Cu1 N1 . . 90.07(7)
N2 Cu1 N1 . 2_656 90.01(7)
N2 Cu1 O2 . . 92.71(5)
N2 Cu1 O1 . . 87.29(5)
N2 Cu1 N1 2_656 . 90.01(7)
N2 Cu1 N1 2_656 2_656 90.07(7)
N2 Cu1 O2 2_656 . 92.71(5)
N2 Cu1 O1 2_656 . 87.29(5)
N1 Cu1 N1 . 2_656 178.40(8)
N1 Cu1 O2 . . 89.20(5)
N1 Cu1 O1 . . 90.80(5)
N1 Cu1 O2 2_656 . 89.20(5)
N1 Cu1 O1 2_656 . 90.80(5)
O2 Cu1 O1 . . 180.0(5)
C5 N2 C9 . . 117.7(2)
C1 N1 C4 . . 117.74(19)
C2 C15 N6 . . 126.8(2)
C2 C15 C3 . . 119.5(2)
N6 C15 C3 . . 113.7(2)
N1 C1 H1c1 . . 118.9506
N1 C1 C2 . . 122.1(2)
H1c1 C1 C2 . . 118.9493
C15 C2 C1 . . 118.6(2)
C15 C2 H1c2 . . 120.7066
C1 C2 H1c2 . . 120.7056
N4 N3 C7 . . 113.7(2)
N2 C5 H1c5 . . 118.4381
N2 C5 C6 . . 123.1(2)
H1c5 C5 C6 . . 118.4384
C15 N6 N6 . 7_657 110.0(2)
C5 C6 H1c6 . . 121.132
C5 C6 C7 . . 117.7(2)
H1c6 C6 C7 . . 121.1303
N2 C9 H1c9 . . 118.6589
N2 C9 C8 . . 122.7(2)
H1c9 C9 C8 . . 118.6588
N1 C4 H1c4 . . 118.2663
N1 C4 C3 . . 123.5(2)
H1c4 C4 C3 . . 118.2675
N3 N4 C10 . . 111.9(2)
H1c11 C11 C10 . . 120.8874
H1c11 C11 C12 . . 120.8893
C10 C11 C12 . . 118.2(3)
N3 C7 C6 . . 125.3(2)
N3 C7 C8 . . 115.3(2)
C6 C7 C8 . . 119.4(3)
N4 C10 C11 . . 125.1(2)
N4 C10 C14 . . 115.7(3)
C11 C10 C14 . . 119.2(3)
C9 C8 C7 . . 119.2(2)
C9 C8 H1c8 . . 120.3901
C7 C8 H1c8 . . 120.3912
C15 C3 C4 . . 118.6(3)
C15 C3 H1c3 . . 120.7243
C4 C3 H1c3 . . 120.7229
C12 N5 C13 . . 115.9(3)
C11 C12 N5 . . 124.1(3)
C11 C12 H1c12 . . 117.969
N5 C12 H1c12 . . 117.9667
N5 C13 H1c13 . . 117.5416
N5 C13 C14 . . 124.9(3)
H1c13 C13 C14 . . 117.5406
C10 C14 C13 . . 117.6(3)
C10 C14 H1c14 . . 121.1841
C13 C14 H1c14 . . 121.1852
H1o2 O2 H1o2 . 2_656 110(3)
H1o1 O1 H1o1 . 2_656 102(3)
O1a Cl O2a . . 109.5(6)
O1a Cl O3a . . 109.5(6)
O1a Cl O4a . . 109.5(7)
O2a Cl O3a . . 109.5(6)
O2a Cl O4a . . 109.5(6)
O3a Cl O4a . . 109.5(5)
O1b Cl O2b . . 109.5(6)
O1b Cl O3b . . 109.5(6)
O1b Cl O4b . . 109.5(6)
O2b Cl O3b . . 109.5(6)
O2b Cl O4b . . 109.5(7)
O3b Cl O4b . . 109.5(6)

loop_
_geom_bond_atom_site_label_1
_geom_bond_atom_site_label_2
_geom_bond_site_symmetry_2
_geom_bond_distance
Cu1 N2 . 2.0364(19)
Cu1 N2 2_656 2.0364(19)
Cu1 N1 . 2.0350(17)
Cu1 N1 2_656 2.0350(17)
Cu1 O2 . 2.403(3)
Cu1 O1 . 2.522(3)
N2 C5 . 1.341(3)
N2 C9 . 1.337(3)
N1 C1 . 1.334(3)
N1 C4 . 1.337(3)
C15 C2 . 1.378(4)
C15 N6 . 1.483(3)
C15 C3 . 1.361(4)
C1 H1c1 . 0.93
C1 C2 . 1.391(3)
C2 H1c2 . 0.93
N3 N4 . 1.209(4)
N3 C7 . 1.448(4)
C5 H1c5 . 0.93
C5 C6 . 1.378(4)
N6 N6 7_657 1.166(4)
C6 H1c6 . 0.93
C6 C7 . 1.390(4)
C9 H1c9 . 0.93
C9 C8 . 1.372(4)
C4 H1c4 . 0.93
C4 C3 . 1.370(3)
N4 C10 . 1.463(4)
C11 H1c11 . 0.93
C11 C10 . 1.368(4)
C11 C12 . 1.385(4)
C7 C8 . 1.363(4)
C10 C14 . 1.368(4)
C8 H1c8 . 0.93
C3 H1c3 . 0.93
N5 C12 . 1.327(4)
N5 C13 . 1.316(5)
C12 H1c12 . 0.93
C13 H1c13 . 0.93
C13 C14 . 1.386(5)
C14 H1c14 . 0.93
O2 H1o2 . 0.86(3)
O2 H1o2 2_656 0.86(3)
O1 H1o1 . 0.86(3)
O1 H1o1 2_656 0.86(3)
Cl O1a . 1.439(9)
Cl O2a . 1.440(10)
Cl O3a . 1.439(7)
Cl O4a . 1.440(7)
Cl O1b . 1.440(10)
Cl O2b . 1.440(8)
Cl O3b . 1.440(6)
Cl O4b . 1.440(11)

loop_
_geom_hbond_atom_site_label_D
_geom_hbond_atom_site_label_H
_geom_hbond_atom_site_label_A
_geom_hbond_site_symmetry_A
_geom_hbond_distance_DH
_geom_hbond_distance_HA
_geom_hbond_distance_DA
_geom_hbond_angle_DHA
_geom_hbond_publ_flag
O2 H1o2 O1b 2_646 0.86(3) 2.14(3) 2.913(12) 150(3) y
O2 H1o2 O3a 2_646 0.86(3) 1.77(3) 2.589(10) 158(3) y
O1 H1o1 O2a 2_656 0.86(3) 2.21(3) 2.969(13) 147(3) y
O1 H1o1 O3b 2_656 0.86(3) 2.20(3) 3.010(11) 157(3) y
C5 H1C5 O1b 1_545 0.93 2.51 3.346(11) 149 y
C13 H1c13 O3b 4_564 0.93 2.36 2.973(11) 123 y
